data_1509501
loop_
_publ_author_name
'Belokoneva, E.L.'
'Mill', B.V.'

_publ_section_title
;
 Crystal structures of beta-NaSbOGeO4 and AgSbOSiO4 and migration paths of
 ions in structures of KTiOPO4 type
;
_journal_name_full 'Zhurnal Neorganicheskoi Khimii'
_journal_page_first 355
_journal_page_last 362
_journal_volume 39
_journal_year 1994
_chemical_formula_sum 'Ag O5 Sb Si'
_chemical_name_systematic 'Ag Sb O (Si O4)'
_space_group_IT_number 33
_symmetry_space_group_name_Hall 'P 2c -2n'
_symmetry_space_group_name_H-M 'P n a 21'
_cell_angle_alpha 90
_cell_angle_beta 90
_cell_angle_gamma 90
_cell_formula_units_Z 8
_cell_length_a 12.832
_cell_length_b 6.331
_cell_length_c 10.727
_cell_volume 871.455
_citation_journal_id_ASTM ZNOKAQ
_cod_data_source_file silver1-2_480.cif
_cod_data_source_block Ag1O5Sb1Si1
_cod_original_formula_sum 'Ag1 O5 Sb1 Si1'
_cod_database_code 1509501

loop_
_symmetry_equiv_pos_as_xyz
x,y,z
-x,-y,z+1/2
-x+1/2,y+1/2,z+1/2
x+1/2,-y+1/2,z

loop_
_atom_site_label
_atom_site_type_symbol
_atom_site_fract_x
_atom_site_fract_y
_atom_site_fract_z
_atom_site_occupancy
_atom_site_U_iso_or_equiv
Si2 Si+4 0.1876 0.506 0.499 1 0.0
Ag4 Ag+1 0.1178 0.7187 0.1484 0.61 0.0
Ag6 Ag+1 0.084 0.565 0.007 0.04 0.0
O7 O-2 0.269 0.546 0.615 1 0.0
Sb2 Sb+5 0.383 0.5075 0 1 0.0
O8 O-2 0.262 0.469 0.38 1 0.0
O4 O-2 0.594 0.167 0.245 1 0.0
Ag5 Ag+1 0.255 0.247 0.75 0.01 0.0
O3 O-2 0.392 0.188 0.261 1 0.0
Ag3 Ag+1 0.1074 0.71 0.0921 0.35 0.0
O2 O-2 0.506 0.487 0.371 1 0.0
O5 O-2 0.112 0.31 0.537 1 0.0
Si1 Si+4 0.4956 0.3289 0.256 1 0.0
O9 O-2 0.271 0.492 0.129 1 0.0
Ag7 Ag+1 0.013 0.66 0.267 0.07 0.0
O6 O-2 0.108 0.706 0.481 1 0.0
Ag2 Ag+1 0.361 0.7757 0.2954 0.47 0.0
O10 O-2 0.222 0.031 0.37 1 0.0
O1 O-2 0.495 0.49 0.13 1 0.0
Ag1 Ag+1 0.3905 0.8003 0.3561 0.45 0.0
Sb1 Sb+5 0.2463 0.2573 0.2484 1 0.0
